data_7038363
loop_
_publ_author_name
'Tan, Xiao-Feng'
'Zhou, Jian'
'Fu, Lianshe'
'Xiao, Hong-Ping'
'Zou, Hua-Hong'
'Tang, Qiuling'

_publ_section_title
;
 A series of new lanthanide fumarates displaying three types of 3-D
 frameworks.
;
_journal_issue 12
_journal_name_full 'Dalton transactions (Cambridge, England : 2003)'
_journal_page_first 5253
_journal_page_last 5261
_journal_paper_doi 10.1039/c6dt00205f
_journal_volume 45
_journal_year 2016
_chemical_formula_moiety 'C6 H7 Er O8'
_chemical_formula_sum 'C6 H7 Er O8'
_chemical_formula_weight 374.38
_chemical_name_systematic
; 
 ? 
;
_space_group_IT_number 14
_symmetry_cell_setting monoclinic
_symmetry_space_group_name_Hall '-P 2yn'
_symmetry_space_group_name_H-M 'P 1 21/n 1'
_atom_sites_solution_hydrogens geom
_atom_sites_solution_primary direct
_atom_sites_solution_secondary difmap
_audit_creation_method SHELXL-97
_audit_update_record
;
2016-01-12 deposited with the CCDC.
2016-02-08 downloaded from the CCDC.
;
_cell_angle_alpha 90.00
_cell_angle_beta 91.4540(10)
_cell_angle_gamma 90.00
_cell_formula_units_Z 4
_cell_length_a 9.4562(9)
_cell_length_b 8.0842(8)
_cell_length_c 12.2466(11)
_cell_measurement_reflns_used 1664
_cell_measurement_temperature 296(2)
_cell_measurement_theta_max 25.09
_cell_measurement_theta_min 2.69
_cell_volume 935.90(15)
_computing_structure_refinement 'SHELXL-97 (Sheldrick, 1997)'
_computing_structure_solution 'SHELXS-97 (Sheldrick, 1990)'
_diffrn_ambient_temperature 296(2)
_diffrn_detector_area_resol_mean 7.31
_diffrn_measured_fraction_theta_full 0.996
_diffrn_measured_fraction_theta_max 0.996
_diffrn_measurement_device_type 'Rigaku Mercury'
_diffrn_measurement_method \w
_diffrn_radiation_monochromator graphite
_diffrn_radiation_source 'fine-focus sealed tube'
_diffrn_radiation_type MoK\a
_diffrn_radiation_wavelength 0.71073
_diffrn_reflns_av_R_equivalents 0.0189
_diffrn_reflns_av_sigmaI/netI 0.0163
_diffrn_reflns_limit_h_max 11
_diffrn_reflns_limit_h_min -11
_diffrn_reflns_limit_k_max 9
_diffrn_reflns_limit_k_min -9
_diffrn_reflns_limit_l_max 14
_diffrn_reflns_limit_l_min -14
_diffrn_reflns_number 6959
_diffrn_reflns_theta_full 25.09
_diffrn_reflns_theta_max 25.09
_diffrn_reflns_theta_min 2.69
_exptl_absorpt_coefficient_mu 8.990
_exptl_absorpt_correction_T_max 0.2209
_exptl_absorpt_correction_T_min 0.1397
_exptl_absorpt_correction_type multi-scan
_exptl_absorpt_process_details 'Jacobson, R. (1998) Private communication'
_exptl_crystal_colour red
_exptl_crystal_density_diffrn 2.657
_exptl_crystal_density_method 'not measured'
_exptl_crystal_description block
_exptl_crystal_F_000 700
_exptl_crystal_size_max 0.12
_exptl_crystal_size_mid 0.11
_exptl_crystal_size_min 0.08
_refine_diff_density_max 1.580
_refine_diff_density_min -1.748
_refine_diff_density_rms 0.153
_refine_ls_extinction_method none
_refine_ls_goodness_of_fit_ref 1.215
_refine_ls_hydrogen_treatment mixed
_refine_ls_matrix_type full
_refine_ls_number_parameters 152
_refine_ls_number_reflns 1664
_refine_ls_number_restraints 4
_refine_ls_restrained_S_all 1.213
_refine_ls_R_factor_all 0.0207
_refine_ls_R_factor_gt 0.0204
_refine_ls_shift/su_max 0.001
_refine_ls_shift/su_mean 0.000
_refine_ls_structure_factor_coef Fsqd
_refine_ls_weighting_details 'calc w=1/[\s^2^(Fo^2^)+(0.0155P)^2^+6.3143P] where P=(Fo^2^+2Fc^2^)/3'
_refine_ls_weighting_scheme calc
_refine_ls_wR_factor_gt 0.0489
_refine_ls_wR_factor_ref 0.0491
_reflns_number_gt 1651
_reflns_number_total 1664
_reflns_threshold_expression >2sigma(I)
_cod_data_source_file c6dt00205f2.cif
_cod_data_source_block 3c
_cod_depositor_comments 'Adding full bibliography for 7038358--7038364.cif.'
_cod_original_sg_symbol_H-M 'P 21/n'
_cod_database_code 7038363

loop_
_symmetry_equiv_pos_as_xyz
'x, y, z'
'-x+1/2, y+1/2, -z+1/2'
'-x, -y, -z'
'x-1/2, -y-1/2, z-1/2'

loop_
_atom_site_label
_atom_site_type_symbol
_atom_site_fract_x
_atom_site_fract_y
_atom_site_fract_z
_atom_site_U_iso_or_equiv
_atom_site_adp_type
_atom_site_occupancy
_atom_site_symmetry_multiplicity
_atom_site_calc_flag
_atom_site_refinement_flags
Er1 Er 0.309119(19) 0.44362(2) 0.581035(15) 0.00352(9) Uani 1 1 d .
O6 O 0.0973(3) 0.3000(4) 0.5130(3) 0.0097(7) Uani 1 1 d .
O1 O 0.5185(3) 0.3327(4) 0.6456(3) 0.0102(7) Uani 1 1 d .
O1W O 0.2615(3) 0.3876(4) 0.7645(3) 0.0079(6) Uani 1 1 d D
O5 O 0.2576(3) 0.1476(4) 0.5967(3) 0.0097(7) Uani 1 1 d .
O2 O 0.7168(3) 0.3564(4) 0.5500(3) 0.0104(7) Uani 1 1 d .
O2W O 0.1077(3) 0.6048(4) 0.6328(3) 0.0089(7) Uani 1 1 d D
C5 C 0.1442(5) 0.1592(6) 0.5405(3) 0.0076(9) Uani 1 1 d .
C6 C 0.0693(5) 0.0033(6) 0.5086(4) 0.0097(9) Uani 1 1 d .
H6A H 0.1221 -0.0928 0.5006 0.012 Uiso 1 1 calc R
C2 C 0.7315(5) 0.2495(6) 0.7300(4) 0.0087(9) Uani 1 1 d .
H2A H 0.6830 0.1938 0.7838 0.010 Uiso 1 1 calc R
C1 C 0.6500(5) 0.3163(6) 0.6341(4) 0.0076(9) Uani 1 1 d .
O4 O 0.8879(3) 0.1655(4) 0.9236(3) 0.0113(7) Uani 1 1 d .
O3 O 1.0799(3) 0.1592(4) 0.8231(2) 0.0070(6) Uani 1 1 d .
C4 C 0.9495(5) 0.1943(5) 0.8368(4) 0.0065(9) Uani 1 1 d .
C3 C 0.8709(5) 0.2665(6) 0.7416(4) 0.0089(9) Uani 1 1 d .
H3A H 0.9201 0.3247 0.6892 0.011 Uiso 1 1 calc R
H2WB H 0.054(5) 0.628(7) 0.578(3) 0.017(15) Uiso 1 1 d D
H2WA H 0.127(7) 0.691(5) 0.671(5) 0.029(18) Uiso 1 1 d D
H1WB H 0.187(4) 0.331(7) 0.776(5) 0.024(16) Uiso 1 1 d D
H1WA H 0.252(9) 0.473(6) 0.805(6) 0.05(3) Uiso 1 1 d D

loop_
_atom_site_aniso_label
_atom_site_aniso_U_11
_atom_site_aniso_U_22
_atom_site_aniso_U_33
_atom_site_aniso_U_23
_atom_site_aniso_U_13
_atom_site_aniso_U_12
Er1 0.00293(12) 0.00454(12) 0.00300(12) -0.00029(7) -0.00137(7) -0.00058(7)
O6 0.0077(15) 0.0082(17) 0.0131(16) -0.0016(13) -0.0027(12) -0.0013(12)
O1 0.0064(15) 0.0112(17) 0.0128(16) 0.0007(14) -0.0030(12) -0.0002(13)
O1W 0.0110(16) 0.0069(17) 0.0058(16) 0.0000(13) 0.0012(12) -0.0020(13)
O5 0.0106(16) 0.0091(17) 0.0092(16) -0.0002(13) -0.0024(12) 0.0015(13)
O2 0.0101(15) 0.0132(18) 0.0079(16) 0.0045(13) 0.0001(12) 0.0040(13)
O2W 0.0086(15) 0.0097(17) 0.0082(16) -0.0021(14) -0.0035(13) 0.0025(13)
C5 0.009(2) 0.010(2) 0.004(2) -0.0010(17) 0.0019(16) -0.0023(18)
C6 0.012(2) 0.010(2) 0.007(2) 0.0002(19) -0.0018(17) -0.0004(18)
C2 0.010(2) 0.009(2) 0.007(2) 0.0028(18) 0.0008(17) 0.0021(17)
C1 0.008(2) 0.005(2) 0.010(2) -0.0004(18) -0.0019(17) -0.0003(17)
O4 0.0116(16) 0.0144(17) 0.0080(16) 0.0022(14) 0.0013(13) 0.0018(13)
O3 0.0037(14) 0.0076(16) 0.0096(15) 0.0021(13) -0.0007(12) 0.0006(12)
C4 0.008(2) 0.004(2) 0.008(2) -0.0002(17) 0.0005(17) -0.0013(16)
C3 0.009(2) 0.010(2) 0.008(2) 0.0017(18) 0.0014(17) 0.0006(18)

loop_
_atom_type_symbol
_atom_type_description
_atom_type_scat_dispersion_real
_atom_type_scat_dispersion_imag
_atom_type_scat_source
C C 0.0033 0.0016 'International Tables Vol C Tables 4.2.6.8 and 6.1.1.4'
H H 0.0000 0.0000 'International Tables Vol C Tables 4.2.6.8 and 6.1.1.4'
O O 0.0106 0.0060 'International Tables Vol C Tables 4.2.6.8 and 6.1.1.4'
Ge Ge 0.1547 1.8001 'International Tables Vol C Tables 4.2.6.8 and 6.1.1.4'
Er Er -0.2586 4.9576 'International Tables Vol C Tables 4.2.6.8 and 6.1.1.4'

loop_
_geom_angle_atom_site_label_1
_geom_angle_atom_site_label_2
_geom_angle_atom_site_label_3
_geom_angle
_geom_angle_site_symmetry_1
_geom_angle_site_symmetry_3
O4 Er1 O2 73.13(12) 4_565 3_666
O4 Er1 O1 80.89(12) 4_565 .
O2 Er1 O1 126.46(11) 3_666 .
O4 Er1 O3 124.47(11) 4_565 2_656
O2 Er1 O3 82.19(11) 3_666 2_656
O1 Er1 O3 75.27(11) . 2_656
O4 Er1 O1W 144.64(12) 4_565 .
O2 Er1 O1W 142.04(11) 3_666 .
O1 Er1 O1W 77.25(11) . .
O3 Er1 O1W 75.94(11) 2_656 .
O4 Er1 O2W 135.68(11) 4_565 .
O2 Er1 O2W 74.37(11) 3_666 .
O1 Er1 O2W 143.34(11) . .
O3 Er1 O2W 79.16(11) 2_656 .
O1W Er1 O2W 71.32(11) . .
O4 Er1 O6 78.98(11) 4_565 .
O2 Er1 O6 91.39(11) 3_666 .
O1 Er1 O6 128.62(11) . .
O3 Er1 O6 151.65(10) 2_656 .
O1W Er1 O6 93.41(11) . .
O2W Er1 O6 72.52(11) . .
O4 Er1 O5 75.88(11) 4_565 .
O2 Er1 O5 136.66(11) 3_666 .
O1 Er1 O5 76.28(11) . .
O3 Er1 O5 140.99(11) 2_656 .
O1W Er1 O5 72.16(11) . .
O2W Er1 O5 110.37(11) . .
O6 Er1 O5 53.11(11) . .
O4 Er1 C5 73.99(12) 4_565 .
O2 Er1 C5 113.87(12) 3_666 .
O1 Er1 C5 102.16(13) . .
O3 Er1 C5 159.69(12) 2_656 .
O1W Er1 C5 83.82(12) . .
O2W Er1 C5 92.87(12) . .
O6 Er1 C5 26.64(12) . .
O5 Er1 C5 26.61(12) . .
C5 O6 Er1 93.3(3) . .
C1 O1 Er1 147.8(3) . .
Er1 O1W H1WB 116(4) . .
Er1 O1W H1WA 115(6) . .
H1WB O1W H1WA 103(7) . .
C5 O5 Er1 93.0(3) . .
C1 O2 Er1 134.9(3) . 3_666
Er1 O2W H2WB 112(4) . .
Er1 O2W H2WA 115(4) . .
H2WB O2W H2WA 112(6) . .
O5 C5 O6 119.9(4) . .
O5 C5 C6 118.1(4) . .
O6 C5 C6 122.0(4) . .
O5 C5 Er1 60.3(2) . .
O6 C5 Er1 60.0(2) . .
C6 C5 Er1 173.0(3) . .
C6 C6 C5 122.5(6) 3_556 .
C6 C6 H6A 118.8 3_556 .
C5 C6 H6A 118.8 . .
C3 C2 C1 122.6(4) . .
C3 C2 H2A 118.7 . .
C1 C2 H2A 118.7 . .
O1 C1 O2 125.3(4) . .
O1 C1 C2 116.2(4) . .
O2 C1 C2 118.4(4) . .
C4 O4 Er1 165.9(3) . 4_666
C4 O3 Er1 121.4(3) . 2_646
O4 C4 O3 122.9(4) . .
O4 C4 C3 120.4(4) . .
O3 C4 C3 116.7(4) . .
C2 C3 C4 121.3(4) . .
C2 C3 H3A 119.4 . .
C4 C3 H3A 119.4 . .

loop_
_geom_bond_atom_site_label_1
_geom_bond_atom_site_label_2
_geom_bond_distance
_geom_bond_site_symmetry_2
Er1 O4 2.263(3) 4_565
Er1 O2 2.286(3) 3_666
Er1 O1 2.295(3) .
Er1 O3 2.335(3) 2_656
Er1 O1W 2.346(3) .
Er1 O2W 2.406(3) .
Er1 O6 2.443(3) .
Er1 O5 2.450(3) .
Er1 C5 2.815(5) .
O6 C5 1.264(6) .
O1 C1 1.263(5) .
O1W H1WB 0.858(10) .
O1W H1WA 0.859(10) .
O5 C5 1.263(6) .
O2 C1 1.265(6) .
O2 Er1 2.286(3) 3_666
O2W H2WB 0.858(10) .
O2W H2WA 0.856(10) .
C5 C6 1.492(7) .
C6 C6 1.324(9) 3_556
C6 H6A 0.9300 .
C2 C3 1.329(6) .
C2 C1 1.489(6) .
C2 H2A 0.9300 .
O4 C4 1.248(5) .
O4 Er1 2.263(3) 4_666
O3 C4 1.280(5) .
O3 Er1 2.335(3) 2_646
C4 C3 1.486(6) .
C3 H3A 0.9300 .
